data_7054779
loop_
_publ_author_name
'Yang, Meipan'
'Meng, Wenfei'
'Ding, Qingli'
'Su, Na'
'Liu, Xiaojing'
'Zhang, Ming'
'Yang, Bingqin'

_publ_section_title
;
 Novel fluorescent probes based on rhodamine for naked-eye detection of
 Fe3+and their application of imaging in living cells
;
_journal_issue 6
_journal_name_full 'New J. Chem.'
_journal_page_first 4790
_journal_paper_doi 10.1039/C5NJ00226E
_journal_volume 39
_journal_year 2015
_chemical_formula_sum 'C37 H39 N3 O2 S'
_chemical_formula_weight 589.77
_chemical_name_systematic
; 
 ? 
;
_space_group_IT_number 19
_symmetry_cell_setting orthorhombic
_symmetry_space_group_name_Hall 'P 2ac 2ab'
_symmetry_space_group_name_H-M 'P 21 21 21'
_atom_sites_solution_hydrogens geom
_atom_sites_solution_primary direct
_atom_sites_solution_secondary difmap
_audit_creation_method SHELXL-97
_audit_update_record
;
2015-03-24 deposited with the CCDC.
2015-03-30 downloaded from the CCDC.
;
_cell_angle_alpha 90.00
_cell_angle_beta 90.00
_cell_angle_gamma 90.00
_cell_formula_units_Z 4
_cell_length_a 9.0224(8)
_cell_length_b 11.6701(10)
_cell_length_c 30.389(3)
_cell_measurement_reflns_used 2930
_cell_measurement_temperature 296(2)
_cell_measurement_theta_max 20.64
_cell_measurement_theta_min 2.35
_cell_volume 3199.7(5)
_computing_cell_refinement 'Bruker SAINT'
_computing_data_collection 'Bruker APEX2'
_computing_data_reduction 'Bruker SAINT'
_computing_molecular_graphics 'Bruker SHELXTL'
_computing_publication_material 'Bruker SHELXTL'
_computing_structure_refinement 'SHELXL-97 (Sheldrick, 1997)'
_computing_structure_solution 'SHELXS-97 (Sheldrick, 1990)'
_diffrn_ambient_temperature 296(2)
_diffrn_measured_fraction_theta_full 0.999
_diffrn_measured_fraction_theta_max 0.999
_diffrn_measurement_device_type 'Bruker APEX-II CCD'
_diffrn_measurement_method '\f and \w scans'
_diffrn_radiation_monochromator graphite
_diffrn_radiation_source 'fine-focus sealed tube'
_diffrn_radiation_type MoK\a
_diffrn_radiation_wavelength 0.71073
_diffrn_reflns_av_R_equivalents 0.0486
_diffrn_reflns_av_unetI/netI 0.0579
_diffrn_reflns_limit_h_max 10
_diffrn_reflns_limit_h_min -9
_diffrn_reflns_limit_k_max 13
_diffrn_reflns_limit_k_min -11
_diffrn_reflns_limit_l_max 36
_diffrn_reflns_limit_l_min -33
_diffrn_reflns_number 16148
_diffrn_reflns_theta_full 25.10
_diffrn_reflns_theta_max 25.10
_diffrn_reflns_theta_min 1.87
_diffrn_standards_number 0
_exptl_absorpt_coefficient_mu 0.138
_exptl_absorpt_correction_T_max 0.9684
_exptl_absorpt_correction_T_min 0.9521
_exptl_absorpt_correction_type none
_exptl_crystal_colour yellow
_exptl_crystal_density_diffrn 1.224
_exptl_crystal_density_meas ?
_exptl_crystal_density_method 'not measured'
_exptl_crystal_description block
_exptl_crystal_F_000 1256
_exptl_crystal_size_max 0.36
_exptl_crystal_size_mid 0.31
_exptl_crystal_size_min 0.23
_refine_diff_density_max 0.178
_refine_diff_density_min -0.150
_refine_diff_density_rms 0.036
_refine_ls_abs_structure_details 'Flack H D (1983), Acta Cryst. A39, 876-881'
_refine_ls_abs_structure_Flack 0.04(11)
_refine_ls_extinction_method none
_refine_ls_goodness_of_fit_ref 1.063
_refine_ls_hydrogen_treatment mixed
_refine_ls_matrix_type full
_refine_ls_number_parameters 414
_refine_ls_number_reflns 5709
_refine_ls_number_restraints 5
_refine_ls_restrained_S_all 1.068
_refine_ls_R_factor_all 0.0722
_refine_ls_R_factor_gt 0.0580
_refine_ls_shift/su_max 0.000
_refine_ls_shift/su_mean 0.000
_refine_ls_structure_factor_coef Fsqd
_refine_ls_weighting_details 'calc w=1/[\s^2^(Fo^2^)+(0.0490P)^2^+0.6006P] where P=(Fo^2^+2Fc^2^)/3'
_refine_ls_weighting_scheme calc
_refine_ls_wR_factor_gt 0.1180
_refine_ls_wR_factor_ref 0.1245
_reflns_number_gt 4740
_reflns_number_total 5709
_reflns_threshold_expression >2sigma(I)
_cod_data_source_file c5nj00226e2.cif
_cod_data_source_block xb7313_0m
_cod_depositor_comments
;
The following automatic conversions were performed:

'_symmetry_cell_setting' value 'Orthorhombic' changed to
'orthorhombic' according to
/usr/data/users/saulius/crontab/automatic-downloads/rss-feeds/RSC/lib/dictionaries/cif_core.dic
dictionary named 'cif_core.dic' version 2.4.2 from 2011-04-26.

'_exptl_crystal_density_meas' value 'none' was changed to '?' - the
value is perceived as not measured.

Automatic conversion script
Id: cif_fix_values 3143 2015-03-26 13:38:13Z robertas 

 Adding full bibliography for 7054778--7054779.cif.
;
_cod_original_sg_symbol_H-M P2(1)2(1)2(1)
_cod_database_code 7054779

loop_
_symmetry_equiv_pos_as_xyz
'x, y, z'
'-x+1/2, -y, z+1/2'
'-x, y+1/2, -z+1/2'
'x+1/2, -y+1/2, -z'

loop_
_atom_site_label
_atom_site_type_symbol
_atom_site_fract_x
_atom_site_fract_y
_atom_site_fract_z
_atom_site_U_iso_or_equiv
_atom_site_adp_type
_atom_site_occupancy
_atom_site_symmetry_multiplicity
_atom_site_calc_flag
_atom_site_refinement_flags
_atom_site_disorder_assembly
_atom_site_disorder_group
S1 S 0.12736(11) 0.78337(7) 0.21769(3) 0.0490(2) Uani 1 1 d . . .
N1 N -0.2317(4) 0.1381(3) 0.07696(11) 0.0676(10) Uani 1 1 d . A .
N2 N 0.2055(4) 0.8610(3) 0.02398(10) 0.0678(10) Uani 1 1 d . A .
N3 N 0.0979(3) 0.5328(2) 0.18749(8) 0.0338(6) Uani 1 1 d . A .
O1 O -0.0051(3) 0.50126(18) 0.06122(7) 0.0513(6) Uani 1 1 d . A .
O2 O 0.1680(3) 0.5475(2) 0.26023(7) 0.0538(7) Uani 1 1 d . . .
C1 C -0.3536(8) 0.0115(6) 0.1288(2) 0.107(3) Uani 0.811(9) 1 d PD A 1
H1A H -0.3659 -0.0684 0.1353 0.160 Uiso 0.811(9) 1 calc PR A 1
H1B H -0.4452 0.0420 0.1177 0.160 Uiso 0.811(9) 1 calc PR A 1
H1C H -0.3258 0.0519 0.1550 0.160 Uiso 0.811(9) 1 calc PR A 1
C1' C -0.171(4) -0.0773(17) 0.0856(9) 0.111(13) Uani 0.189(9) 1 d PD A 2
H1'1 H -0.2279 -0.1410 0.0965 0.166 Uiso 0.189(9) 1 calc PR A 2
H1'2 H -0.0741 -0.0787 0.0984 0.166 Uiso 0.189(9) 1 calc PR A 2
H1'3 H -0.1632 -0.0827 0.0542 0.166 Uiso 0.189(9) 1 calc PR A 2
C2 C -0.2422(7) 0.0248(4) 0.09680(18) 0.0934(17) Uani 1 1 d D . .
H2A H -0.2592 -0.0307 0.0736 0.112 Uiso 1 1 calc R A 1
H2B H -0.1475 0.0067 0.1102 0.112 Uiso 1 1 calc R A 1
C3 C -0.3128(5) 0.1581(4) 0.03564(16) 0.0809(14) Uani 1 1 d . . .
H3A H -0.3463 0.2371 0.0350 0.097 Uiso 1 1 calc R A .
H3B H -0.3999 0.1094 0.0351 0.097 Uiso 1 1 calc R . .
C4 C -0.2223(7) 0.1350(5) -0.00456(16) 0.112(2) Uani 1 1 d . A .
H4A H -0.1341 0.1811 -0.0038 0.168 Uiso 1 1 calc R . .
H4B H -0.2791 0.1537 -0.0303 0.168 Uiso 1 1 calc R . .
H4C H -0.1955 0.0555 -0.0054 0.168 Uiso 1 1 calc R . .
C5 C -0.1368(4) 0.2208(3) 0.09326(11) 0.0464(8) Uani 1 1 d . . .
C6 C -0.1120(4) 0.3219(3) 0.07070(11) 0.0465(9) Uani 1 1 d . A .
H6 H -0.1597 0.3346 0.0440 0.056 Uiso 1 1 calc R . .
C7 C -0.0168(4) 0.4051(2) 0.08741(10) 0.0362(7) Uani 1 1 d . . .
C8 C 0.0569(4) 0.3922(2) 0.12625(10) 0.0340(7) Uani 1 1 d . A .
C9 C 0.0303(4) 0.2908(3) 0.14907(11) 0.0449(8) Uani 1 1 d . . .
H9 H 0.0791 0.2789 0.1757 0.054 Uiso 1 1 calc R A .
C10 C -0.0644(4) 0.2078(3) 0.13412(11) 0.0461(9) Uani 1 1 d . A .
H10 H -0.0812 0.1425 0.1510 0.055 Uiso 1 1 calc R . .
C11 C 0.0940(4) 0.5863(3) 0.07341(10) 0.0379(8) Uani 1 1 d . . .
C12 C 0.1030(4) 0.6766(3) 0.04431(11) 0.0478(9) Uani 1 1 d . A .
H12 H 0.0451 0.6760 0.0190 0.057 Uiso 1 1 calc R . .
C13 C 0.1969(4) 0.7683(3) 0.05219(11) 0.0458(8) Uani 1 1 d . . .
C14 C 0.2839(4) 0.7624(3) 0.09077(11) 0.0478(9) Uani 1 1 d . A .
H14 H 0.3498 0.8214 0.0972 0.057 Uiso 1 1 calc R . .
C15 C 0.2727(4) 0.6716(3) 0.11875(10) 0.0432(8) Uani 1 1 d . . .
H15 H 0.3317 0.6708 0.1439 0.052 Uiso 1 1 calc R A .
C16 C 0.1770(4) 0.5800(2) 0.11146(10) 0.0352(7) Uani 1 1 d . A .
C17 C 0.1051(7) 0.8693(4) -0.01424(15) 0.0916(17) Uani 1 1 d D . .
H17A H 0.0877 0.9493 -0.0212 0.110 Uiso 1 1 calc R A 1
H17B H 0.0106 0.8344 -0.0070 0.110 Uiso 1 1 calc R A 1
C18 C 0.1701(9) 0.8109(8) -0.0528(2) 0.110(4) Uani 0.767(13) 1 d PD A 1
H18A H 0.1080 0.8231 -0.0780 0.165 Uiso 0.767(13) 1 calc PR A 1
H18B H 0.1775 0.7303 -0.0469 0.165 Uiso 0.767(13) 1 calc PR A 1
H18C H 0.2671 0.8414 -0.0584 0.165 Uiso 0.767(13) 1 calc PR A 1
C18' C 0.118(5) 0.933(3) -0.0537(8) 0.187(19) Uani 0.233(13) 1 d PD A 2
H18D H 0.2148 0.9212 -0.0661 0.280 Uiso 0.233(13) 1 calc PR A 2
H18E H 0.1043 1.0129 -0.0475 0.280 Uiso 0.233(13) 1 calc PR A 2
H18F H 0.0441 0.9079 -0.0742 0.280 Uiso 0.233(13) 1 calc PR A 2
C19 C 0.2957(5) 0.9606(3) 0.03351(12) 0.0565(10) Uani 1 1 d . . .
H19A H 0.3233 0.9969 0.0060 0.068 Uiso 1 1 calc R A .
H19B H 0.3861 0.9357 0.0479 0.068 Uiso 1 1 calc R . .
C20 C 0.2197(7) 1.0476(4) 0.06230(15) 0.0947(16) Uani 1 1 d . A .
H20A H 0.1305 1.0732 0.0482 0.142 Uiso 1 1 calc R . .
H20B H 0.2846 1.1117 0.0669 0.142 Uiso 1 1 calc R . .
H20C H 0.1957 1.0133 0.0901 0.142 Uiso 1 1 calc R . .
C21 C 0.1575(3) 0.4843(2) 0.14472(9) 0.0341(7) Uani 1 1 d . . .
C22 C 0.3027(4) 0.4340(2) 0.16063(11) 0.0380(8) Uani 1 1 d . A .
C23 C 0.4053(4) 0.3728(3) 0.13694(13) 0.0503(9) Uani 1 1 d . . .
H23 H 0.3942 0.3618 0.1068 0.060 Uiso 1 1 calc R A .
C24 C 0.5273(4) 0.3275(3) 0.15953(16) 0.0603(11) Uani 1 1 d . A .
H24 H 0.5984 0.2858 0.1442 0.072 Uiso 1 1 calc R . .
C25 C 0.5432(5) 0.3442(3) 0.20450(15) 0.0637(12) Uani 1 1 d . . .
H25 H 0.6241 0.3126 0.2191 0.076 Uiso 1 1 calc R A .
C26 C 0.4407(4) 0.4068(3) 0.22763(13) 0.0563(10) Uani 1 1 d . A .
H26 H 0.4522 0.4196 0.2576 0.068 Uiso 1 1 calc R . .
C27 C 0.3200(4) 0.4504(3) 0.20522(11) 0.0423(8) Uani 1 1 d . . .
C28 C 0.1914(4) 0.5159(3) 0.22244(11) 0.0394(8) Uani 1 1 d . A .
C29 C -0.0363(4) 0.5966(3) 0.18874(9) 0.0357(7) Uani 1 1 d . . .
C30 C -0.1683(4) 0.5448(3) 0.17694(10) 0.0432(8) Uani 1 1 d . A .
H30 H -0.1685 0.4673 0.1698 0.052 Uiso 1 1 calc R . .
C31 C -0.2990(4) 0.6047(3) 0.17551(11) 0.0490(9) Uani 1 1 d . . .
H31 H -0.3865 0.5683 0.1673 0.059 Uiso 1 1 calc R A .
C32 C -0.2994(4) 0.7188(3) 0.18630(12) 0.0555(9) Uani 1 1 d . A .
H32 H -0.3869 0.7607 0.1847 0.067 Uiso 1 1 calc R . .
C33 C -0.1708(4) 0.7712(3) 0.19940(12) 0.0530(9) Uani 1 1 d . . .
H33 H -0.1735 0.8478 0.2078 0.064 Uiso 1 1 calc R A .
C34 C -0.0363(4) 0.7130(3) 0.20057(9) 0.0401(8) Uani 1 1 d . A .
C35 C 0.1147(5) 0.9149(3) 0.18609(12) 0.0549(9) Uani 1 1 d . . .
H35A H 0.0882 0.8975 0.1559 0.066 Uiso 1 1 calc R . .
H35B H 0.0386 0.9640 0.1984 0.066 Uiso 1 1 calc R . .
C36 C 0.2600(6) 0.9743(4) 0.18734(14) 0.0725(12) Uani 1 1 d D . .
H36 H 0.3387 0.9362 0.1741 0.087 Uiso 1 1 calc R . .
C37 C 0.2897(7) 1.0705(4) 0.20429(15) 0.0890(16) Uani 1 1 d D . .
H37A H 0.2154 1.1126 0.2180 0.107 Uiso 1 1 calc R . .
H37B H 0.3857 1.0992 0.2030 0.107 Uiso 1 1 calc R . .

loop_
_atom_site_aniso_label
_atom_site_aniso_U_11
_atom_site_aniso_U_22
_atom_site_aniso_U_33
_atom_site_aniso_U_23
_atom_site_aniso_U_13
_atom_site_aniso_U_12
S1 0.0522(6) 0.0417(4) 0.0531(5) -0.0006(4) -0.0114(4) -0.0094(5)
N1 0.084(3) 0.0457(17) 0.073(2) 0.0076(16) -0.028(2) -0.0288(18)
N2 0.097(3) 0.0494(18) 0.057(2) 0.0193(15) -0.015(2) -0.0254(19)
N3 0.0348(15) 0.0367(13) 0.0298(13) 0.0009(11) -0.0031(12) -0.0020(12)
O1 0.0623(17) 0.0441(13) 0.0476(14) 0.0153(11) -0.0203(12) -0.0182(12)
O2 0.0683(18) 0.0606(15) 0.0327(13) 0.0021(11) -0.0071(12) -0.0040(14)
C1 0.078(5) 0.098(5) 0.145(6) 0.055(4) -0.010(5) -0.023(4)
C1' 0.17(4) 0.064(17) 0.10(2) 0.003(15) 0.03(2) 0.009(19)
C2 0.115(5) 0.062(3) 0.103(4) 0.009(3) -0.037(4) -0.038(3)
C3 0.081(4) 0.075(3) 0.087(3) 0.005(2) -0.023(3) -0.049(3)
C4 0.138(6) 0.110(4) 0.088(4) -0.017(3) -0.035(4) -0.019(4)
C5 0.048(2) 0.0387(16) 0.053(2) 0.0024(16) -0.0076(17) -0.0044(18)
C6 0.053(2) 0.0453(18) 0.0407(18) 0.0034(15) -0.0162(18) -0.0098(18)
C7 0.043(2) 0.0333(16) 0.0326(17) 0.0001(13) -0.0044(15) 0.0002(15)
C8 0.0337(19) 0.0332(16) 0.0351(17) 0.0014(13) 0.0000(14) -0.0017(14)
C9 0.048(2) 0.0424(18) 0.0446(18) 0.0083(15) -0.0103(16) -0.0044(17)
C10 0.047(2) 0.0325(16) 0.059(2) 0.0064(16) -0.0043(17) -0.0060(16)
C11 0.0405(19) 0.0322(15) 0.0410(18) -0.0003(14) -0.0023(16) -0.0051(15)
C12 0.057(2) 0.0441(19) 0.042(2) 0.0087(15) -0.0083(18) -0.0083(18)
C13 0.056(2) 0.0382(18) 0.0428(19) 0.0048(15) 0.0033(17) -0.0044(18)
C14 0.052(2) 0.0407(18) 0.050(2) 0.0016(16) 0.0012(18) -0.0152(17)
C15 0.042(2) 0.0477(18) 0.0404(19) -0.0012(15) -0.0057(17) -0.0057(16)
C16 0.0359(18) 0.0331(15) 0.0367(17) -0.0018(13) 0.0032(15) -0.0012(14)
C17 0.131(5) 0.072(3) 0.072(3) 0.036(3) -0.023(3) -0.035(3)
C18 0.108(6) 0.161(9) 0.062(4) 0.004(4) -0.008(4) -0.051(6)
C18' 0.24(5) 0.15(3) 0.18(3) 0.02(3) -0.08(3) 0.04(3)
C19 0.069(3) 0.0418(19) 0.058(2) 0.0098(17) 0.012(2) -0.016(2)
C20 0.122(5) 0.073(3) 0.089(3) -0.004(3) 0.014(3) 0.000(3)
C21 0.0341(18) 0.0336(15) 0.0345(16) 0.0022(13) -0.0015(14) -0.0004(14)
C22 0.0323(18) 0.0319(16) 0.050(2) 0.0052(14) -0.0017(15) -0.0023(15)
C23 0.042(2) 0.0451(19) 0.063(2) -0.0037(17) 0.0002(19) -0.0011(17)
C24 0.036(2) 0.047(2) 0.098(3) 0.002(2) -0.003(2) 0.0074(18)
C25 0.038(2) 0.060(2) 0.093(3) 0.024(2) -0.016(2) 0.003(2)
C26 0.044(2) 0.060(2) 0.065(2) 0.019(2) -0.0171(19) -0.007(2)
C27 0.038(2) 0.0399(17) 0.049(2) 0.0121(15) -0.0096(16) -0.0081(16)
C28 0.044(2) 0.0382(16) 0.0365(18) 0.0087(15) -0.0079(16) -0.0102(15)
C29 0.042(2) 0.0400(17) 0.0253(16) 0.0026(13) -0.0001(14) 0.0008(16)
C30 0.040(2) 0.0390(17) 0.050(2) -0.0053(15) 0.0020(16) -0.0068(17)
C31 0.036(2) 0.051(2) 0.060(2) -0.0018(17) 0.0025(17) -0.0033(18)
C32 0.042(2) 0.053(2) 0.072(2) -0.005(2) 0.0019(19) 0.009(2)
C33 0.053(2) 0.0429(18) 0.063(2) -0.0110(17) 0.0017(18) -0.0011(19)
C34 0.043(2) 0.0405(17) 0.0371(17) -0.0042(15) 0.0013(15) -0.0076(17)
C35 0.058(2) 0.0479(19) 0.059(2) 0.0050(17) 0.005(2) -0.005(2)
C36 0.075(3) 0.067(3) 0.076(3) 0.004(2) -0.006(3) -0.012(2)
C37 0.103(4) 0.063(3) 0.102(4) 0.006(3) -0.023(3) -0.018(3)

loop_
_atom_type_symbol
_atom_type_description
_atom_type_scat_dispersion_real
_atom_type_scat_dispersion_imag
_atom_type_scat_source
C C 0.0033 0.0016 'International Tables Vol C Tables 4.2.6.8 and 6.1.1.4'
H H 0.0000 0.0000 'International Tables Vol C Tables 4.2.6.8 and 6.1.1.4'
N N 0.0061 0.0033 'International Tables Vol C Tables 4.2.6.8 and 6.1.1.4'
O O 0.0106 0.0060 'International Tables Vol C Tables 4.2.6.8 and 6.1.1.4'
S S 0.1246 0.1234 'International Tables Vol C Tables 4.2.6.8 and 6.1.1.4'

loop_
_geom_angle_atom_site_label_1
_geom_angle_atom_site_label_2
_geom_angle_atom_site_label_3
_geom_angle
C34 S1 C35 100.65(17)
C5 N1 C2 121.7(3)
C5 N1 C3 120.2(3)
C2 N1 C3 117.7(3)
C13 N2 C19 122.4(3)
C13 N2 C17 120.3(3)
C19 N2 C17 116.8(3)
C28 N3 C29 125.3(3)
C28 N3 C21 113.1(2)
C29 N3 C21 121.3(2)
C7 O1 C11 118.5(2)
C2 C1 H1A 109.5
C2 C1 H1B 109.5
C2 C1 H1C 109.5
C2 C1' H1'1 109.5
C2 C1' H1'2 109.5
H1'1 C1' H1'2 109.5
C2 C1' H1'3 109.5
H1'1 C1' H1'3 109.5
H1'2 C1' H1'3 109.5
C1' C2 C1 113.7(12)
C1' C2 N1 130.2(12)
C1 C2 N1 115.6(5)
C1' C2 H2A 47.5
C1 C2 H2A 108.4
N1 C2 H2A 108.4
C1' C2 H2B 60.8
C1 C2 H2B 108.4
N1 C2 H2B 108.4
H2A C2 H2B 107.4
N1 C3 C4 113.4(4)
N1 C3 H3A 108.9
C4 C3 H3A 108.9
N1 C3 H3B 108.9
C4 C3 H3B 108.9
H3A C3 H3B 107.7
C3 C4 H4A 109.5
C3 C4 H4B 109.5
H4A C4 H4B 109.5
C3 C4 H4C 109.5
H4A C4 H4C 109.5
H4B C4 H4C 109.5
N1 C5 C6 121.2(3)
N1 C5 C10 121.8(3)
C6 C5 C10 116.9(3)
C5 C6 C7 120.9(3)
C5 C6 H6 119.5
C7 C6 H6 119.5
C8 C7 O1 123.5(3)
C8 C7 C6 122.7(3)
O1 C7 C6 113.8(3)
C7 C8 C9 116.2(3)
C7 C8 C21 122.3(3)
C9 C8 C21 121.5(3)
C10 C9 C8 122.9(3)
C10 C9 H9 118.5
C8 C9 H9 118.5
C9 C10 C5 120.3(3)
C9 C10 H10 119.8
C5 C10 H10 119.8
C12 C11 C16 123.1(3)
C12 C11 O1 114.5(3)
C16 C11 O1 122.4(3)
C11 C12 C13 121.1(3)
C11 C12 H12 119.5
C13 C12 H12 119.5
N2 C13 C12 122.1(3)
N2 C13 C14 121.4(3)
C12 C13 C14 116.5(3)
C15 C14 C13 121.0(3)
C15 C14 H14 119.5
C13 C14 H14 119.5
C14 C15 C16 123.0(3)
C14 C15 H15 118.5
C16 C15 H15 118.5
C11 C16 C15 115.4(3)
C11 C16 C21 122.3(3)
C15 C16 C21 122.1(3)
C18' C17 N2 130.5(16)
C18' C17 C18 62.4(16)
N2 C17 C18 110.5(6)
C18' C17 H17A 47.4
N2 C17 H17A 109.5
C18 C17 H17A 109.5
C18' C17 H17B 119.0
N2 C17 H17B 109.5
C18 C17 H17B 109.5
H17A C17 H17B 108.1
C17 C18 H18A 109.5
C17 C18 H18B 109.5
C17 C18 H18C 109.5
C17 C18' H18D 109.5
C17 C18' H18E 109.5
H18D C18' H18E 109.5
C17 C18' H18F 109.5
H18D C18' H18F 109.5
H18E C18' H18F 109.5
N2 C19 C20 113.7(4)
N2 C19 H19A 108.8
C20 C19 H19A 108.8
N2 C19 H19B 108.8
C20 C19 H19B 108.8
H19A C19 H19B 107.7
C19 C20 H20A 109.5
C19 C20 H20B 109.5
H20A C20 H20B 109.5
C19 C20 H20C 109.5
H20A C20 H20C 109.5
H20B C20 H20C 109.5
C8 C21 C22 111.1(2)
C8 C21 N3 111.7(2)
C22 C21 N3 100.2(2)
C8 C21 C16 110.2(2)
C22 C21 C16 113.4(3)
N3 C21 C16 109.8(2)
C23 C22 C27 120.8(3)
C23 C22 C21 128.1(3)
C27 C22 C21 110.9(3)
C22 C23 C24 118.0(4)
C22 C23 H23 121.0
C24 C23 H23 121.0
C25 C24 C23 120.7(4)
C25 C24 H24 119.6
C23 C24 H24 119.6
C26 C25 C24 120.6(4)
C26 C25 H25 119.7
C24 C25 H25 119.7
C25 C26 C27 118.4(4)
C25 C26 H26 120.8
C27 C26 H26 120.8
C22 C27 C26 121.5(4)
C22 C27 C28 109.3(3)
C26 C27 C28 129.2(3)
O2 C28 N3 125.3(3)
O2 C28 C27 128.3(3)
N3 C28 C27 106.3(3)
C30 C29 C34 119.2(3)
C30 C29 N3 119.8(3)
C34 C29 N3 120.9(3)
C31 C30 C29 121.7(3)
C31 C30 H30 119.1
C29 C30 H30 119.1
C30 C31 C32 119.3(4)
C30 C31 H31 120.3
C32 C31 H31 120.3
C33 C32 C31 120.0(4)
C33 C32 H32 120.0
C31 C32 H32 120.0
C32 C33 C34 121.9(3)
C32 C33 H33 119.1
C34 C33 H33 119.1
C33 C34 C29 117.8(3)
C33 C34 S1 120.6(3)
C29 C34 S1 121.6(3)
C36 C35 S1 109.1(3)
C36 C35 H35A 109.9
S1 C35 H35A 109.9
C36 C35 H35B 109.9
S1 C35 H35B 109.9
H35A C35 H35B 108.3
C37 C36 C35 127.8(5)
C37 C36 H36 116.1
C35 C36 H36 116.1
C36 C37 H37A 120.0
C36 C37 H37B 120.0
H37A C37 H37B 120.0

loop_
_geom_bond_atom_site_label_1
_geom_bond_atom_site_label_2
_geom_bond_distance
S1 C34 1.768(3)
S1 C35 1.814(3)
N1 C5 1.382(4)
N1 C2 1.456(5)
N1 C3 1.472(5)
N2 C13 1.383(4)
N2 C19 1.448(4)
N2 C17 1.476(6)
N3 C28 1.370(4)
N3 C29 1.422(4)
N3 C21 1.516(4)
O1 C7 1.380(3)
O1 C11 1.385(4)
O2 C28 1.224(4)
C1 C2 1.406(7)
C1 H1A 0.9600
C1 H1B 0.9600
C1 H1C 0.9600
C1' C2 1.395(16)
C1' H1'1 0.9600
C1' H1'2 0.9600
C1' H1'3 0.9600
C2 H2A 0.9700
C2 H2B 0.9700
C3 C4 1.494(7)
C3 H3A 0.9700
C3 H3B 0.9700
C4 H4A 0.9600
C4 H4B 0.9600
C4 H4C 0.9600
C5 C6 1.383(4)
C5 C10 1.411(5)
C6 C7 1.392(4)
C6 H6 0.9300
C7 C8 1.364(4)
C8 C9 1.393(4)
C8 C21 1.515(4)
C9 C10 1.370(4)
C9 H9 0.9300
C10 H10 0.9300
C11 C12 1.379(4)
C11 C16 1.380(4)
C12 C13 1.386(5)
C12 H12 0.9300
C13 C14 1.413(5)
C14 C15 1.363(4)
C14 H14 0.9300
C15 C16 1.392(4)
C15 H15 0.9300
C16 C21 1.516(4)
C17 C18' 1.414(18)
C17 C18 1.476(8)
C17 H17A 0.9700
C17 H17B 0.9700
C18 H18A 0.9600
C18 H18B 0.9600
C18 H18C 0.9600
C18' H18D 0.9600
C18' H18E 0.9600
C18' H18F 0.9600
C19 C20 1.505(5)
C19 H19A 0.9700
C19 H19B 0.9700
C20 H20A 0.9600
C20 H20B 0.9600
C20 H20C 0.9600
C21 C22 1.516(4)
C22 C23 1.372(5)
C22 C27 1.377(4)
C23 C24 1.401(5)
C23 H23 0.9300
C24 C25 1.388(5)
C24 H24 0.9300
C25 C26 1.372(5)
C25 H25 0.9300
C26 C27 1.382(5)
C26 H26 0.9300
C27 C28 1.484(5)
C29 C30 1.383(4)
C29 C34 1.405(4)
C30 C31 1.372(5)
C30 H30 0.9300
C31 C32 1.372(5)
C31 H31 0.9300
C32 C33 1.370(5)
C32 H32 0.9300
C33 C34 1.391(5)
C33 H33 0.9300
C35 C36 1.483(6)
C35 H35A 0.9700
C35 H35B 0.9700
C36 C37 1.264(5)
C36 H36 0.9300
C37 H37A 0.9300
C37 H37B 0.9300

loop_
_geom_torsion_atom_site_label_1
_geom_torsion_atom_site_label_2
_geom_torsion_atom_site_label_3
_geom_torsion_atom_site_label_4
_geom_torsion
C5 N1 C2 C1' -95.4(19)
C3 N1 C2 C1' 78(2)
C5 N1 C2 C1 93.4(6)
C3 N1 C2 C1 -93.6(6)
C5 N1 C3 C4 81.3(5)
C2 N1 C3 C4 -91.8(5)
C2 N1 C5 C6 170.8(4)
C3 N1 C5 C6 -2.1(6)
C2 N1 C5 C10 -11.2(6)
C3 N1 C5 C10 175.9(4)
N1 C5 C6 C7 179.7(3)
C10 C5 C6 C7 1.6(5)
C11 O1 C7 C8 4.3(5)
C11 O1 C7 C6 -176.0(3)
C5 C6 C7 C8 0.2(5)
C5 C6 C7 O1 -179.5(3)
O1 C7 C8 C9 178.7(3)
C6 C7 C8 C9 -0.9(5)
O1 C7 C8 C21 1.1(5)
C6 C7 C8 C21 -178.5(3)
C7 C8 C9 C10 -0.3(5)
C21 C8 C9 C10 177.4(3)
C8 C9 C10 C5 2.1(5)
N1 C5 C10 C9 179.2(4)
C6 C5 C10 C9 -2.7(5)
C7 O1 C11 C12 177.3(3)
C7 O1 C11 C16 -2.3(5)
C16 C11 C12 C13 -0.7(5)
O1 C11 C12 C13 179.8(3)
C19 N2 C13 C12 175.7(3)
C17 N2 C13 C12 4.6(6)
C19 N2 C13 C14 -4.2(6)
C17 N2 C13 C14 -175.2(4)
C11 C12 C13 N2 -178.6(4)
C11 C12 C13 C14 1.3(5)
N2 C13 C14 C15 178.8(3)
C12 C13 C14 C15 -1.0(5)
C13 C14 C15 C16 0.1(5)
C12 C11 C16 C15 -0.3(5)
O1 C11 C16 C15 179.2(3)
C12 C11 C16 C21 175.4(3)
O1 C11 C16 C21 -5.0(5)
C14 C15 C16 C11 0.6(5)
C14 C15 C16 C21 -175.1(3)
C13 N2 C17 C18' -159(2)
C19 N2 C17 C18' 29(2)
C13 N2 C17 C18 -88.3(6)
C19 N2 C17 C18 100.2(5)
C13 N2 C19 C20 -84.6(5)
C17 N2 C19 C20 86.7(5)
C7 C8 C21 C22 -134.1(3)
C9 C8 C21 C22 48.4(4)
C7 C8 C21 N3 114.9(3)
C9 C8 C21 N3 -62.6(4)
C7 C8 C21 C16 -7.5(4)
C9 C8 C21 C16 175.1(3)
C28 N3 C21 C8 118.6(3)
C29 N3 C21 C8 -66.1(3)
C28 N3 C21 C22 0.8(3)
C29 N3 C21 C22 176.0(2)
C28 N3 C21 C16 -118.9(3)
C29 N3 C21 C16 56.4(3)
C11 C16 C21 C8 9.3(4)
C15 C16 C21 C8 -175.3(3)
C11 C16 C21 C22 134.7(3)
C15 C16 C21 C22 -49.9(4)
C11 C16 C21 N3 -114.1(3)
C15 C16 C21 N3 61.3(4)
C8 C21 C22 C23 58.6(4)
N3 C21 C22 C23 176.8(3)
C16 C21 C22 C23 -66.2(4)
C8 C21 C22 C27 -117.5(3)
N3 C21 C22 C27 0.7(3)
C16 C21 C22 C27 117.7(3)
C27 C22 C23 C24 0.3(5)
C21 C22 C23 C24 -175.5(3)
C22 C23 C24 C25 0.0(5)
C23 C24 C25 C26 -0.9(6)
C24 C25 C26 C27 1.5(6)
C23 C22 C27 C26 0.3(5)
C21 C22 C27 C26 176.8(3)
C23 C22 C27 C28 -178.3(3)
C21 C22 C27 C28 -1.8(3)
C25 C26 C27 C22 -1.2(5)
C25 C26 C27 C28 177.1(3)
C29 N3 C28 O2 4.7(5)
C21 N3 C28 O2 179.8(3)
C29 N3 C28 C27 -176.9(3)
C21 N3 C28 C27 -1.8(3)
C22 C27 C28 O2 -179.4(3)
C26 C27 C28 O2 2.2(5)
C22 C27 C28 N3 2.3(3)
C26 C27 C28 N3 -176.2(3)
C28 N3 C29 C30 -122.5(3)
C21 N3 C29 C30 62.8(4)
C28 N3 C29 C34 59.4(4)
C21 N3 C29 C34 -115.3(3)
C34 C29 C30 C31 1.5(5)
N3 C29 C30 C31 -176.6(3)
C29 C30 C31 C32 -0.4(5)
C30 C31 C32 C33 -1.6(5)
C31 C32 C33 C34 2.6(6)
C32 C33 C34 C29 -1.4(5)
C32 C33 C34 S1 -180.0(3)
C30 C29 C34 C33 -0.6(5)
N3 C29 C34 C33 177.5(3)
C30 C29 C34 S1 177.9(2)
N3 C29 C34 S1 -4.0(4)
C35 S1 C34 C33 -47.1(3)
C35 S1 C34 C29 134.4(3)
C34 S1 C35 C36 -166.3(3)
S1 C35 C36 C37 -115.6(4)
